data_7063577
loop_
_publ_author_name
'Trivedi, Manoj'
'Khatkar, Sunita'
'Dubey, Santosh Kumar'
'Vashisth, Chanchal'
'Devi, Neeru'
'Raghav, Neera'
'SHARMA, MEENAKSHI'
'Rajamoni, Jagan'

_publ_section_title
;
 Investigation of enzyme and serum protein protective effects, along with
 molecular docking studies of mixed ligand ruthenium(II) polypyridyl
 complexes
;
_journal_name_full 'New Journal of Chemistry'
_journal_paper_doi 10.1039/D4NJ04773G
_journal_year 2025
_chemical_formula_sum 'C28 H20 N8 Ru S2'
_chemical_formula_weight 633.71
_space_group_crystal_system monoclinic
_space_group_IT_number 14
_space_group_name_Hall '-P 2yn'
_space_group_name_H-M_alt 'P 1 21/n 1'
_atom_sites_solution_hydrogens geom
_audit_creation_method SHELXL-2019/2
_audit_update_record
;
2024-12-01 deposited with the CCDC.	2024-12-16 downloaded from the CCDC.
;
_cell_angle_alpha 90
_cell_angle_beta 105.318(2)
_cell_angle_gamma 90
_cell_formula_units_Z 4
_cell_length_a 17.4346(3)
_cell_length_b 8.91820(10)
_cell_length_c 17.5800(2)
_cell_measurement_reflns_used 25429
_cell_measurement_temperature 293(2)
_cell_measurement_theta_max 27.1070
_cell_measurement_theta_min 1.9180
_cell_volume 2636.32(7)
_computing_cell_refinement 'CrysAlisPro 1.171.40.82a (Rigaku OD, 2020)'
_computing_data_collection 'CrysAlisPro 1.171.40.82a (Rigaku OD, 2020)'
_computing_data_reduction 'CrysAlisPro 1.171.40.82a (Rigaku OD, 2020)'
_computing_molecular_graphics 'OLEX2 (Dolomanov, et al., 2009), Mercury (Macrae et al., 2008)'
_computing_publication_material 'SHELXL-2019/2 (Sheldrick, 2015)'
_computing_structure_refinement 'SHELXL-2019/2 (Sheldrick, 2015)'
_computing_structure_solution 'SHELXS-2019/2 (Sheldrick, 2015)'
_diffrn_ambient_temperature 293(2)
_diffrn_detector_area_resol_mean 10.0000
_diffrn_measured_fraction_theta_full 1.000
_diffrn_measured_fraction_theta_max 1.000
_diffrn_measurement_device_type 'XtaLAB Synergy, Dualflex, HyPix3000'
_diffrn_measurement_method '\w scans'
_diffrn_radiation_type MoK\a
_diffrn_radiation_wavelength 0.71073
_diffrn_reflns_av_R_equivalents 0.0293
_diffrn_reflns_av_unetI/netI 0.0192
_diffrn_reflns_Laue_measured_fraction_full 1.000
_diffrn_reflns_Laue_measured_fraction_max 1.000
_diffrn_reflns_limit_h_max 21
_diffrn_reflns_limit_h_min -21
_diffrn_reflns_limit_k_max 10
_diffrn_reflns_limit_k_min -10
_diffrn_reflns_limit_l_max 21
_diffrn_reflns_limit_l_min -21
_diffrn_reflns_number 38260
_diffrn_reflns_point_group_measured_fraction_full 1.000
_diffrn_reflns_point_group_measured_fraction_max 1.000
_diffrn_reflns_theta_full 25.242
_diffrn_reflns_theta_max 25.500
_diffrn_reflns_theta_min 1.918
_diffrn_source 'micro-focus sealed X-ray tube'
_exptl_absorpt_coefficient_mu 0.788
_exptl_absorpt_correction_T_max 1.0000
_exptl_absorpt_correction_T_min 0.9033
_exptl_absorpt_correction_type multi-scan
_exptl_absorpt_process_details
; 
CrysAlisPro 1.171.40.82a (Rigaku Oxford Diffraction, 2020) 
Empirical absorption correction using spherical harmonics, 
implemented in SCALE3 ABSPACK scaling algorithm. 
;
_exptl_crystal_colour green
_exptl_crystal_density_diffrn 1.597
_exptl_crystal_description block
_exptl_crystal_F_000 1280
_exptl_crystal_size_max 0.300
_exptl_crystal_size_mid 0.150
_exptl_crystal_size_min 0.100
_refine_diff_density_max 0.710
_refine_diff_density_min -0.354
_refine_diff_density_rms 0.051
_refine_ls_extinction_method none
_refine_ls_goodness_of_fit_ref 1.085
_refine_ls_hydrogen_treatment constr
_refine_ls_matrix_type full
_refine_ls_number_parameters 352
_refine_ls_number_reflns 4903
_refine_ls_number_restraints 0
_refine_ls_restrained_S_all 1.085
_refine_ls_R_factor_all 0.0309
_refine_ls_R_factor_gt 0.0261
_refine_ls_shift/su_max 0.001
_refine_ls_shift/su_mean 0.000
_refine_ls_structure_factor_coef Fsqd
_refine_ls_weighting_details 'w=1/[\s^2^(Fo^2^)+(0.0352P)^2^+0.9789P] where P=(Fo^2^+2Fc^2^)/3'
_refine_ls_weighting_scheme calc
_refine_ls_wR_factor_gt 0.0687
_refine_ls_wR_factor_ref 0.0711
_reflns_Friedel_coverage 0.000
_reflns_number_gt 4277
_reflns_number_total 4903
_reflns_threshold_expression 'I > 2\s(I)'
_cod_data_source_file d4nj04773g5.cif
_cod_data_source_block shelx
_cod_original_sg_symbol_H-M 'P 21/n'
_cod_database_code 7063577
_shelx_shelxl_version_number 2019/3
_shelx_space_group_comment
;
The symmetry employed for this shelxl refinement is uniquely defined
by the following loop, which should always be used as a source of
symmetry information in preference to the above space-group names.
They are only intended as comments.
;
_shelx_estimated_absorpt_t_min 0.798
_shelx_estimated_absorpt_t_max 0.925

loop_
_space_group_symop_operation_xyz
'x, y, z'
'-x+1/2, y+1/2, -z+1/2'
'-x, -y, -z'
'x-1/2, -y-1/2, z-1/2'

loop_
_atom_site_label
_atom_site_type_symbol
_atom_site_fract_x
_atom_site_fract_y
_atom_site_fract_z
_atom_site_U_iso_or_equiv
_atom_site_adp_type
_atom_site_occupancy
_atom_site_site_symmetry_order
_atom_site_calc_flag
_atom_site_refinement_flags_posn
_atom_site_refinement_flags_adp
_atom_site_refinement_flags_occupancy
_atom_site_disorder_assembly
_atom_site_disorder_group
Ru1 Ru 0.44002(2) 0.28557(2) 0.18337(2) 0.03608(8) Uani 1 1 d . . . . .
S1 S 0.30127(4) 0.36135(9) 0.15922(4) 0.05236(17) Uani 1 1 d . . . . .
S2 S 0.55669(4) 0.17779(7) 0.15987(4) 0.04814(16) Uani 1 1 d . . . . .
N1 N 0.36929(12) 0.2096(2) 0.07372(11) 0.0410(5) Uani 1 1 d . . . . .
N2 N 0.64787(13) 0.4025(3) 0.23337(13) 0.0570(6) Uani 1 1 d . . . . .
N3 N 0.46661(11) 0.4975(2) 0.15024(10) 0.0385(4) Uani 1 1 d . . . . .
N4 N 0.55618(12) 0.5761(2) 0.35678(11) 0.0437(5) Uani 1 1 d . . . . .
N5 N 0.49169(11) 0.3710(2) 0.28368(10) 0.0376(4) Uani 1 1 d . . . . .
N6 N 0.43258(11) 0.1117(2) 0.25868(11) 0.0401(4) Uani 1 1 d . . . . .
N7 N 0.54498(12) 0.3414(2) 0.42079(11) 0.0430(5) Uani 1 1 d . . . . .
N8 N 0.61982(13) 0.4724(3) 0.56322(12) 0.0562(6) Uani 1 1 d . . . . .
C1 C 0.37868(16) 0.1316(3) 0.01129(14) 0.0514(6) Uani 1 1 d . . . . .
H1 H 0.427406 0.086136 0.014326 0.062 Uiso 1 1 calc R U . . .
C2 C 0.31873(18) 0.1171(4) -0.05652(16) 0.0655(8) Uani 1 1 d . . . . .
H2 H 0.326575 0.063304 -0.099162 0.079 Uiso 1 1 calc R U . . .
C3 C 0.24637(17) 0.1838(4) -0.06037(16) 0.0663(8) Uani 1 1 d . . . . .
H3 H 0.205372 0.176963 -0.106447 0.080 Uiso 1 1 calc R U . . .
C4 C 0.23463(16) 0.2595(4) 0.00269(16) 0.0592(7) Uani 1 1 d . . . . .
H4 H 0.185534 0.302377 0.000826 0.071 Uiso 1 1 calc R U . . .
C5 C 0.29784(14) 0.2715(3) 0.07028(13) 0.0442(6) Uani 1 1 d . . . . .
C6 C 0.63433(14) 0.3084(3) 0.17238(14) 0.0415(5) Uani 1 1 d . . . . .
C7 C 0.68273(18) 0.3092(3) 0.12100(18) 0.0652(8) Uani 1 1 d . . . . .
H7 H 0.673022 0.243434 0.078445 0.078 Uiso 1 1 calc R U . . .
C8 C 0.7455(2) 0.4089(4) 0.1340(2) 0.0860(11) Uani 1 1 d . . . . .
H8 H 0.778837 0.409933 0.100571 0.103 Uiso 1 1 calc R U . . .
C9 C 0.75819(19) 0.5054(4) 0.1958(2) 0.0782(10) Uani 1 1 d . . . . .
H9 H 0.799891 0.573812 0.205294 0.094 Uiso 1 1 calc R U . . .
C10 C 0.70872(18) 0.4990(3) 0.24267(18) 0.0668(8) Uani 1 1 d . . . . .
H10 H 0.717222 0.566150 0.284545 0.080 Uiso 1 1 calc R U . . .
C11 C 0.45165(15) 0.5560(3) 0.07750(13) 0.0473(6) Uani 1 1 d . . . . .
H11 H 0.425169 0.497637 0.034800 0.057 Uiso 1 1 calc R U . . .
C12 C 0.47402(18) 0.6993(3) 0.06372(15) 0.0584(7) Uani 1 1 d . . . . .
H12 H 0.463738 0.735623 0.012435 0.070 Uiso 1 1 calc R U . . .
C13 C 0.51157(19) 0.7880(3) 0.12612(16) 0.0591(7) Uani 1 1 d . . . . .
H13 H 0.526578 0.885269 0.117573 0.071 Uiso 1 1 calc R U . . .
C14 C 0.52690(17) 0.7316(3) 0.20171(15) 0.0488(6) Uani 1 1 d . . . . .
H14 H 0.552153 0.790070 0.244848 0.059 Uiso 1 1 calc R U . . .
C15 C 0.50407(13) 0.5872(3) 0.21191(12) 0.0393(5) Uani 1 1 d . . . . .
C16 C 0.51908(13) 0.5131(3) 0.28920(13) 0.0383(5) Uani 1 1 d . . . . .
C17 C 0.56749(14) 0.4860(3) 0.42131(13) 0.0426(5) Uani 1 1 d . . . . .
C18 C 0.50681(13) 0.2884(3) 0.35049(13) 0.0390(5) Uani 1 1 d . . . . .
C19 C 0.47378(13) 0.1369(3) 0.33555(13) 0.0404(5) Uani 1 1 d . . . . .
C20 C 0.47947(16) 0.0295(3) 0.39340(15) 0.0526(6) Uani 1 1 d . . . . .
H20 H 0.509397 0.048947 0.444619 0.063 Uiso 1 1 calc R U . . .
C21 C 0.44114(17) -0.1062(3) 0.37577(16) 0.0578(7) Uani 1 1 d . . . . .
H21 H 0.444998 -0.179861 0.414043 0.069 Uiso 1 1 calc R U . . .
C22 C 0.39683(16) -0.1285(3) 0.29914(17) 0.0579(7) Uani 1 1 d . . . . .
H22 H 0.368690 -0.217427 0.285436 0.069 Uiso 1 1 calc R U . . .
C23 C 0.39402(14) -0.0198(3) 0.24277(15) 0.0479(6) Uani 1 1 d . . . . .
H23 H 0.364125 -0.038315 0.191430 0.058 Uiso 1 1 calc R U . . .
C24 C 0.61088(14) 0.5558(3) 0.49734(13) 0.0453(6) Uani 1 1 d . . . . .
C25 C 0.64026(19) 0.6979(3) 0.49784(16) 0.0634(8) Uani 1 1 d . . . . .
H25 H 0.631731 0.752403 0.451241 0.076 Uiso 1 1 calc R U . . .
C26 C 0.6828(2) 0.7597(4) 0.56850(19) 0.0746(9) Uani 1 1 d . . . . .
H26 H 0.703732 0.855959 0.570102 0.090 Uiso 1 1 calc R U . . .
C27 C 0.69374(18) 0.6769(4) 0.63611(17) 0.0672(8) Uani 1 1 d . . . . .
H27 H 0.722421 0.715033 0.684515 0.081 Uiso 1 1 calc R U . . .
C28 C 0.66125(17) 0.5367(4) 0.63038(15) 0.0614(7) Uani 1 1 d . . . . .
H28 H 0.668451 0.481568 0.676648 0.074 Uiso 1 1 calc R U . . .

loop_
_atom_site_aniso_label
_atom_site_aniso_U_11
_atom_site_aniso_U_22
_atom_site_aniso_U_33
_atom_site_aniso_U_23
_atom_site_aniso_U_13
_atom_site_aniso_U_12
Ru1 0.04028(12) 0.03511(12) 0.03019(11) 0.00304(7) 0.00464(8) -0.00295(8)
S1 0.0466(4) 0.0671(4) 0.0424(3) 0.0000(3) 0.0099(3) 0.0053(3)
S2 0.0447(3) 0.0359(3) 0.0617(4) -0.0049(3) 0.0103(3) -0.0027(3)
N1 0.0460(12) 0.0406(11) 0.0338(10) 0.0024(8) 0.0063(9) -0.0074(9)
N2 0.0570(13) 0.0560(14) 0.0545(13) -0.0107(11) 0.0089(11) -0.0113(11)
N3 0.0455(11) 0.0371(10) 0.0320(10) 0.0019(8) 0.0087(8) -0.0006(9)
N4 0.0534(12) 0.0418(11) 0.0349(10) -0.0025(9) 0.0100(9) -0.0009(9)
N5 0.0431(10) 0.0380(11) 0.0303(9) 0.0039(8) 0.0075(8) -0.0013(9)
N6 0.0388(10) 0.0408(11) 0.0396(10) 0.0046(9) 0.0084(8) -0.0023(9)
N7 0.0467(11) 0.0468(12) 0.0335(10) 0.0022(9) 0.0071(9) 0.0008(10)
N8 0.0643(14) 0.0641(15) 0.0366(11) 0.0013(10) 0.0070(10) 0.0046(12)
C1 0.0553(15) 0.0530(16) 0.0448(14) -0.0070(12) 0.0115(12) -0.0077(13)
C2 0.0676(19) 0.079(2) 0.0473(16) -0.0157(15) 0.0103(14) -0.0214(17)
C3 0.0543(17) 0.094(2) 0.0416(15) -0.0023(15) -0.0035(13) -0.0216(17)
C4 0.0432(14) 0.083(2) 0.0469(16) 0.0074(14) 0.0045(12) -0.0059(14)
C5 0.0435(14) 0.0494(14) 0.0382(13) 0.0061(11) 0.0083(11) -0.0067(12)
C6 0.0396(12) 0.0373(13) 0.0424(13) 0.0041(10) 0.0019(10) 0.0025(10)
C7 0.0697(19) 0.067(2) 0.0612(18) -0.0115(15) 0.0220(15) -0.0118(16)
C8 0.078(2) 0.095(3) 0.096(3) -0.006(2) 0.042(2) -0.027(2)
C9 0.0638(19) 0.081(2) 0.086(2) -0.0056(19) 0.0123(18) -0.0298(18)
C10 0.0639(18) 0.0630(19) 0.0641(18) -0.0131(15) 0.0003(15) -0.0179(16)
C11 0.0628(15) 0.0448(14) 0.0319(12) 0.0033(11) 0.0083(11) -0.0042(12)
C12 0.087(2) 0.0492(16) 0.0377(14) 0.0110(12) 0.0149(14) -0.0071(14)
C13 0.088(2) 0.0369(14) 0.0533(16) 0.0058(12) 0.0204(15) -0.0086(14)
C14 0.0694(17) 0.0338(13) 0.0431(14) -0.0012(11) 0.0148(13) -0.0033(12)
C15 0.0476(13) 0.0359(12) 0.0338(12) -0.0005(10) 0.0099(10) 0.0023(10)
C16 0.0456(13) 0.0353(12) 0.0337(12) -0.0006(9) 0.0100(10) 0.0002(10)
C17 0.0431(13) 0.0492(15) 0.0343(12) -0.0009(11) 0.0078(10) 0.0028(11)
C18 0.0399(12) 0.0428(13) 0.0335(12) 0.0052(10) 0.0081(10) 0.0011(10)
C19 0.0418(12) 0.0413(13) 0.0374(12) 0.0065(10) 0.0094(10) 0.0006(11)
C20 0.0619(16) 0.0535(16) 0.0408(13) 0.0125(12) 0.0106(12) -0.0022(13)
C21 0.0720(18) 0.0484(16) 0.0557(16) 0.0160(13) 0.0218(14) -0.0019(14)
C22 0.0601(16) 0.0438(15) 0.0717(19) 0.0064(14) 0.0209(14) -0.0109(13)
C23 0.0470(14) 0.0426(14) 0.0525(15) 0.0041(12) 0.0101(11) -0.0082(12)
C24 0.0465(13) 0.0539(15) 0.0350(12) -0.0032(11) 0.0096(10) 0.0030(12)
C25 0.081(2) 0.0635(19) 0.0395(15) -0.0040(13) 0.0045(14) -0.0167(16)
C26 0.088(2) 0.073(2) 0.0573(19) -0.0156(16) 0.0089(17) -0.0211(18)
C27 0.0651(18) 0.088(2) 0.0405(15) -0.0137(15) -0.0006(13) -0.0007(17)
C28 0.0717(18) 0.076(2) 0.0335(13) -0.0009(13) 0.0082(13) 0.0067(17)

loop_
_atom_type_symbol
_atom_type_description
_atom_type_scat_dispersion_real
_atom_type_scat_dispersion_imag
_atom_type_scat_source
C C 0.0033 0.0016 'International Tables Vol C Tables 4.2.6.8 and 6.1.1.4'
H H 0.0000 0.0000 'International Tables Vol C Tables 4.2.6.8 and 6.1.1.4'
N N 0.0061 0.0033 'International Tables Vol C Tables 4.2.6.8 and 6.1.1.4'
S S 0.1246 0.1234 'International Tables Vol C Tables 4.2.6.8 and 6.1.1.4'
Ru Ru -1.2594 0.8363 'International Tables Vol C Tables 4.2.6.8 and 6.1.1.4'

loop_
_geom_angle_atom_site_label_1
_geom_angle_atom_site_label_2
_geom_angle_atom_site_label_3
_geom_angle
_geom_angle_site_symmetry_1
_geom_angle_site_symmetry_3
_geom_angle_publ_flag
N5 Ru1 N6 78.59(7) . . ?
N5 Ru1 N3 79.02(7) . . ?
N6 Ru1 N3 157.56(7) . . ?
N5 Ru1 N1 172.00(8) . . ?
N6 Ru1 N1 102.97(7) . . ?
N3 Ru1 N1 99.03(7) . . ?
N5 Ru1 S2 96.02(6) . . ?
N6 Ru1 S2 90.54(5) . . ?
N3 Ru1 S2 93.14(5) . . ?
N1 Ru1 S2 91.83(6) . . ?
N5 Ru1 S1 104.70(6) . . ?
N6 Ru1 S1 95.29(5) . . ?
N3 Ru1 S1 89.06(5) . . ?
N1 Ru1 S1 67.41(6) . . ?
S2 Ru1 S1 159.20(2) . . ?
C5 S1 Ru1 79.99(8) . . ?
C6 S2 Ru1 112.10(8) . . ?
C1 N1 C5 119.0(2) . . ?
C1 N1 Ru1 138.12(17) . . ?
C5 N1 Ru1 102.69(15) . . ?
C6 N2 C10 117.9(2) . . ?
C11 N3 C15 117.4(2) . . ?
C11 N3 Ru1 128.55(16) . . ?
C15 N3 Ru1 114.07(14) . . ?
C16 N4 C17 115.3(2) . . ?
C16 N5 C18 117.75(19) . . ?
C16 N5 Ru1 120.79(14) . . ?
C18 N5 Ru1 121.30(16) . . ?
C23 N6 C19 116.8(2) . . ?
C23 N6 Ru1 129.38(16) . . ?
C19 N6 Ru1 113.80(15) . . ?
C18 N7 C17 114.92(19) . . ?
C28 N8 C24 115.7(2) . . ?
N1 C1 C2 122.0(3) . . ?
N1 C1 H1 119.0 . . ?
C2 C1 H1 119.0 . . ?
C1 C2 C3 118.7(3) . . ?
C1 C2 H2 120.7 . . ?
C3 C2 H2 120.7 . . ?
C4 C3 C2 120.5(3) . . ?
C4 C3 H3 119.8 . . ?
C2 C3 H3 119.8 . . ?
C3 C4 C5 118.5(3) . . ?
C3 C4 H4 120.7 . . ?
C5 C4 H4 120.7 . . ?
N1 C5 C4 121.3(2) . . ?
N1 C5 S1 109.59(17) . . ?
C4 C5 S1 129.1(2) . . ?
N2 C6 C7 120.7(2) . . ?
N2 C6 S2 119.04(19) . . ?
C7 C6 S2 120.2(2) . . ?
C8 C7 C6 119.1(3) . . ?
C8 C7 H7 120.5 . . ?
C6 C7 H7 120.5 . . ?
C9 C8 C7 119.7(3) . . ?
C9 C8 H8 120.1 . . ?
C7 C8 H8 120.1 . . ?
C10 C9 C8 118.0(3) . . ?
C10 C9 H9 121.0 . . ?
C8 C9 H9 121.0 . . ?
N2 C10 C9 124.6(3) . . ?
N2 C10 H10 117.7 . . ?
C9 C10 H10 117.7 . . ?
N3 C11 C12 122.5(2) . . ?
N3 C11 H11 118.8 . . ?
C12 C11 H11 118.8 . . ?
C13 C12 C11 119.5(2) . . ?
C13 C12 H12 120.2 . . ?
C11 C12 H12 120.2 . . ?
C12 C13 C14 119.4(2) . . ?
C12 C13 H13 120.3 . . ?
C14 C13 H13 120.3 . . ?
C15 C14 C13 118.6(2) . . ?
C15 C14 H14 120.7 . . ?
C13 C14 H14 120.7 . . ?
N3 C15 C14 122.7(2) . . ?
N3 C15 C16 113.61(19) . . ?
C14 C15 C16 123.7(2) . . ?
N4 C16 N5 123.0(2) . . ?
N4 C16 C15 124.4(2) . . ?
N5 C16 C15 112.50(19) . . ?
N7 C17 N4 125.5(2) . . ?
N7 C17 C24 119.0(2) . . ?
N4 C17 C24 115.4(2) . . ?
N7 C18 N5 123.3(2) . . ?
N7 C18 C19 125.0(2) . . ?
N5 C18 C19 111.70(19) . . ?
N6 C19 C20 121.9(2) . . ?
N6 C19 C18 114.01(19) . . ?
C20 C19 C18 124.0(2) . . ?
C21 C20 C19 120.5(2) . . ?
C21 C20 H20 119.8 . . ?
C19 C20 H20 119.8 . . ?
C20 C21 C22 117.4(2) . . ?
C20 C21 H21 121.3 . . ?
C22 C21 H21 121.3 . . ?
C23 C22 C21 120.4(3) . . ?
C23 C22 H22 119.8 . . ?
C21 C22 H22 119.8 . . ?
N6 C23 C22 122.9(2) . . ?
N6 C23 H23 118.5 . . ?
C22 C23 H23 118.5 . . ?
N8 C24 C25 123.2(2) . . ?
N8 C24 C17 117.1(2) . . ?
C25 C24 C17 119.7(2) . . ?
C24 C25 C26 119.1(3) . . ?
C24 C25 H25 120.4 . . ?
C26 C25 H25 120.4 . . ?
C27 C26 C25 118.9(3) . . ?
C27 C26 H26 120.5 . . ?
C25 C26 H26 120.5 . . ?
C28 C27 C26 118.0(3) . . ?
C28 C27 H27 121.0 . . ?
C26 C27 H27 121.0 . . ?
N8 C28 C27 125.0(3) . . ?
N8 C28 H28 117.5 . . ?
C27 C28 H28 117.5 . . ?

loop_
_geom_bond_atom_site_label_1
_geom_bond_atom_site_label_2
_geom_bond_distance
_geom_bond_site_symmetry_2
_geom_bond_publ_flag
Ru1 N5 1.9139(18) . ?
Ru1 N6 2.0650(18) . ?
Ru1 N3 2.0659(18) . ?
Ru1 N1 2.1070(19) . ?
Ru1 S2 2.3824(7) . ?
Ru1 S1 2.4386(7) . ?
S1 C5 1.744(2) . ?
S2 C6 1.755(2) . ?
N1 C1 1.345(3) . ?
N1 C5 1.349(3) . ?
N2 C6 1.333(3) . ?
N2 C10 1.342(3) . ?
N3 C11 1.342(3) . ?
N3 C15 1.367(3) . ?
N4 C16 1.319(3) . ?
N4 C17 1.361(3) . ?
N5 C16 1.348(3) . ?
N5 C18 1.352(3) . ?
N6 C23 1.344(3) . ?
N6 C19 1.371(3) . ?
N7 C18 1.327(3) . ?
N7 C17 1.347(3) . ?
N8 C28 1.339(3) . ?
N8 C24 1.350(3) . ?
C1 C2 1.368(4) . ?
C1 H1 0.9300 . ?
C2 C3 1.380(4) . ?
C2 H2 0.9300 . ?
C3 C4 1.359(4) . ?
C3 H3 0.9300 . ?
C4 C5 1.395(4) . ?
C4 H4 0.9300 . ?
C6 C7 1.389(4) . ?
C7 C8 1.381(4) . ?
C7 H7 0.9300 . ?
C8 C9 1.357(5) . ?
C8 H8 0.9300 . ?
C9 C10 1.343(4) . ?
C9 H9 0.9300 . ?
C10 H10 0.9300 . ?
C11 C12 1.375(3) . ?
C11 H11 0.9300 . ?
C12 C13 1.370(4) . ?
C12 H12 0.9300 . ?
C13 C14 1.379(4) . ?
C13 H13 0.9300 . ?
C14 C15 1.373(3) . ?
C14 H14 0.9300 . ?
C15 C16 1.471(3) . ?
C17 C24 1.487(3) . ?
C18 C19 1.464(3) . ?
C19 C20 1.382(3) . ?
C20 C21 1.378(4) . ?
C20 H20 0.9300 . ?
C21 C22 1.379(4) . ?
C21 H21 0.9300 . ?
C22 C23 1.378(3) . ?
C22 H22 0.9300 . ?
C23 H23 0.9300 . ?
C24 C25 1.366(4) . ?
C25 C26 1.382(4) . ?
C25 H25 0.9300 . ?
C26 C27 1.369(4) . ?
C26 H26 0.9300 . ?
C27 C28 1.366(4) . ?
C27 H27 0.9300 . ?
C28 H28 0.9300 . ?

loop_
_geom_hbond_atom_site_label_D
_geom_hbond_atom_site_label_H
_geom_hbond_atom_site_label_A
_geom_hbond_distance_DH
_geom_hbond_distance_HA
_geom_hbond_distance_DA
_geom_hbond_angle_DHA
_geom_hbond_site_symmetry_A
_geom_hbond_publ_flag
C27 H27 S1 0.93 2.96 3.592(3) 126.2 3_666 yes

loop_
_geom_torsion_atom_site_label_1
_geom_torsion_atom_site_label_2
_geom_torsion_atom_site_label_3
_geom_torsion_atom_site_label_4
_geom_torsion
_geom_torsion_site_symmetry_1
_geom_torsion_site_symmetry_2
_geom_torsion_site_symmetry_3
_geom_torsion_site_symmetry_4
_geom_torsion_publ_flag
C5 N1 C1 C2 2.1(4) . . . . ?
Ru1 N1 C1 C2 -172.1(2) . . . . ?
N1 C1 C2 C3 -0.5(4) . . . . ?
C1 C2 C3 C4 -1.4(5) . . . . ?
C2 C3 C4 C5 1.7(5) . . . . ?
C1 N1 C5 C4 -1.8(3) . . . . ?
Ru1 N1 C5 C4 174.2(2) . . . . ?
C1 N1 C5 S1 178.47(17) . . . . ?
Ru1 N1 C5 S1 -5.52(17) . . . . ?
C3 C4 C5 N1 -0.1(4) . . . . ?
C3 C4 C5 S1 179.6(2) . . . . ?
Ru1 S1 C5 N1 4.72(15) . . . . ?
Ru1 S1 C5 C4 -175.0(2) . . . . ?
C10 N2 C6 C7 1.0(4) . . . . ?
C10 N2 C6 S2 178.5(2) . . . . ?
Ru1 S2 C6 N2 42.4(2) . . . . ?
Ru1 S2 C6 C7 -140.1(2) . . . . ?
N2 C6 C7 C8 0.1(4) . . . . ?
S2 C6 C7 C8 -177.3(3) . . . . ?
C6 C7 C8 C9 -0.9(5) . . . . ?
C7 C8 C9 C10 0.4(6) . . . . ?
C6 N2 C10 C9 -1.5(5) . . . . ?
C8 C9 C10 N2 0.8(5) . . . . ?
C15 N3 C11 C12 1.4(4) . . . . ?
Ru1 N3 C11 C12 -178.9(2) . . . . ?
N3 C11 C12 C13 -1.4(4) . . . . ?
C11 C12 C13 C14 0.5(5) . . . . ?
C12 C13 C14 C15 0.2(4) . . . . ?
C11 N3 C15 C14 -0.6(3) . . . . ?
Ru1 N3 C15 C14 179.65(19) . . . . ?
C11 N3 C15 C16 -179.1(2) . . . . ?
Ru1 N3 C15 C16 1.1(2) . . . . ?
C13 C14 C15 N3 -0.2(4) . . . . ?
C13 C14 C15 C16 178.2(2) . . . . ?
C17 N4 C16 N5 2.0(3) . . . . ?
C17 N4 C16 C15 -176.9(2) . . . . ?
C18 N5 C16 N4 -3.3(3) . . . . ?
Ru1 N5 C16 N4 -178.88(17) . . . . ?
C18 N5 C16 C15 175.71(19) . . . . ?
Ru1 N5 C16 C15 0.2(3) . . . . ?
N3 C15 C16 N4 178.2(2) . . . . ?
C14 C15 C16 N4 -0.4(4) . . . . ?
N3 C15 C16 N5 -0.8(3) . . . . ?
C14 C15 C16 N5 -179.4(2) . . . . ?
C18 N7 C17 N4 -2.0(3) . . . . ?
C18 N7 C17 C24 -179.9(2) . . . . ?
C16 N4 C17 N7 0.8(3) . . . . ?
C16 N4 C17 C24 178.7(2) . . . . ?
C17 N7 C18 N5 0.5(3) . . . . ?
C17 N7 C18 C19 -177.4(2) . . . . ?
C16 N5 C18 N7 2.0(3) . . . . ?
Ru1 N5 C18 N7 177.49(17) . . . . ?
C16 N5 C18 C19 -179.87(19) . . . . ?
Ru1 N5 C18 C19 -4.3(3) . . . . ?
C23 N6 C19 C20 3.6(3) . . . . ?
Ru1 N6 C19 C20 -176.11(19) . . . . ?
C23 N6 C19 C18 -173.4(2) . . . . ?
Ru1 N6 C19 C18 6.8(2) . . . . ?
N7 C18 C19 N6 176.0(2) . . . . ?
N5 C18 C19 N6 -2.1(3) . . . . ?
N7 C18 C19 C20 -0.9(4) . . . . ?
N5 C18 C19 C20 -179.1(2) . . . . ?
N6 C19 C20 C21 -2.2(4) . . . . ?
C18 C19 C20 C21 174.5(2) . . . . ?
C19 C20 C21 C22 -0.7(4) . . . . ?
C20 C21 C22 C23 2.1(4) . . . . ?
C19 N6 C23 C22 -2.2(3) . . . . ?
Ru1 N6 C23 C22 177.48(19) . . . . ?
C21 C22 C23 N6 -0.7(4) . . . . ?
C28 N8 C24 C25 -1.3(4) . . . . ?
C28 N8 C24 C17 178.0(2) . . . . ?
N7 C17 C24 N8 -5.1(3) . . . . ?
N4 C17 C24 N8 176.8(2) . . . . ?
N7 C17 C24 C25 174.2(2) . . . . ?
N4 C17 C24 C25 -3.9(3) . . . . ?
N8 C24 C25 C26 1.5(5) . . . . ?
C17 C24 C25 C26 -177.8(3) . . . . ?
C24 C25 C26 C27 -0.5(5) . . . . ?
C25 C26 C27 C28 -0.5(5) . . . . ?
C24 N8 C28 C27 0.2(4) . . . . ?
C26 C27 C28 N8 0.7(5) . . . . ?
